data_4126322
loop_
_publ_author_name
'Prokopchuk, Demyan E.'
'Wiedner, Eric S.'
'Walter, Eric D.'
'Popescu, Codrina V.'
'Piro, Nicholas A.'
'Kassel, W. Scott'
'Bullock, R. Morris'
'Mock, Michael T.'

_publ_section_title
;
 Catalytic N2 Reduction to Silylamines and Thermodynamics of N2 Binding at
 Square Planar Fe.
;
_journal_issue 27
_journal_name_full 'Journal of the American Chemical Society'
_journal_page_first 9291
_journal_page_last 9301
_journal_paper_doi 10.1021/jacs.7b04552
_journal_volume 139
_journal_year 2017
_chemical_formula_moiety 'C44 H46 Br2 Fe N2 P4'
_chemical_formula_sum 'C44 H46 Br2 Fe N2 P4'
_chemical_formula_weight 942.38
_space_group_crystal_system monoclinic
_space_group_IT_number 14
_space_group_name_Hall '-P 2ybc'
_space_group_name_H-M_alt 'P 1 21/c 1'
_symmetry_space_group_name_Hall '-P 2ybc'
_symmetry_space_group_name_H-M 'P 1 21/c 1'
_atom_sites_solution_hydrogens geom
_atom_sites_solution_primary direct
_audit_creation_date 2015-07-31
_audit_creation_method
;
Olex2 1.2
(compiled 2015.01.26 svn.r3150 for OlexSys, GUI svn.r4998)
;
_cell_angle_alpha 90
_cell_angle_beta 96.374(4)
_cell_angle_gamma 90
_cell_formula_units_Z 8
_cell_length_a 11.2513(9)
_cell_length_b 15.1785(12)
_cell_length_c 46.440(4)
_cell_measurement_reflns_used 9232
_cell_measurement_temperature 100(2)
_cell_measurement_theta_max 30.240
_cell_measurement_theta_min 2.267
_cell_volume 7881.9(11)
_computing_cell_refinement 'SAINT v8.34A (Bruker, 2013)'
_computing_data_reduction 'SAINT v8.34A (Bruker, 2013)'
_computing_molecular_graphics 'Olex2 (Dolomanov et al., 2009)'
_computing_publication_material 'Olex2 (Dolomanov et al., 2009)'
_computing_structure_refinement 'XL (Sheldrick, 2008)'
_computing_structure_solution 'XT (Sheldrick, 2015)'
_diffrn_ambient_temperature 100.0
_diffrn_detector_area_resol_mean 8
_diffrn_measured_fraction_theta_full 1.000
_diffrn_measured_fraction_theta_max 0.984
_diffrn_measurement_device_type 'Bruker APEX-II CCD'
_diffrn_measurement_method '\f and \w scans'
_diffrn_radiation_monochromator graphite
_diffrn_radiation_type MoK\a
_diffrn_radiation_wavelength 0.71073
_diffrn_reflns_av_R_equivalents 0.0869
_diffrn_reflns_av_unetI/netI 0.0472
_diffrn_reflns_Laue_measured_fraction_full 1.000
_diffrn_reflns_Laue_measured_fraction_max 0.984
_diffrn_reflns_limit_h_max 15
_diffrn_reflns_limit_h_min -15
_diffrn_reflns_limit_k_max 21
_diffrn_reflns_limit_k_min -21
_diffrn_reflns_limit_l_max 65
_diffrn_reflns_limit_l_min -65
_diffrn_reflns_number 228280
_diffrn_reflns_point_group_measured_fraction_full 1.000
_diffrn_reflns_point_group_measured_fraction_max 0.984
_diffrn_reflns_theta_full 26.000
_diffrn_reflns_theta_max 30.034
_diffrn_reflns_theta_min 1.324
_diffrn_source 'sealed tube'
_diffrn_standards_number 0
_exptl_absorpt_coefficient_mu 2.609
_exptl_absorpt_correction_T_max 0.7461
_exptl_absorpt_correction_T_min 0.6123
_exptl_absorpt_correction_type multi-scan
_exptl_absorpt_process_details
'SADABS-2014/5 (Bruker,2014/5) was used for absorption correction. wR2(int) was 0.1042 before and 0.0832 after correction. The Ratio of minimum to maximum transmission is 0.8207. The \l/2 correction factor is 0.00150.'
_exptl_crystal_colour green
_exptl_crystal_colour_primary green
_exptl_crystal_density_diffrn 1.588
_exptl_crystal_description plate
_exptl_crystal_F_000 3840
_exptl_crystal_size_max 0.4
_exptl_crystal_size_mid 0.25
_exptl_crystal_size_min 0.1
_refine_diff_density_max 2.907
_refine_diff_density_min -0.780
_refine_diff_density_rms 0.180
_refine_ls_extinction_method none
_refine_ls_goodness_of_fit_ref 1.057
_refine_ls_hydrogen_treatment constr
_refine_ls_matrix_type full
_refine_ls_number_parameters 956
_refine_ls_number_reflns 23213
_refine_ls_number_restraints 866
_refine_ls_restrained_S_all 1.038
_refine_ls_R_factor_all 0.0863
_refine_ls_R_factor_gt 0.0778
_refine_ls_shift/su_max 0.002
_refine_ls_shift/su_mean 0.000
_refine_ls_structure_factor_coef Fsqd
_refine_ls_weighting_details 'w=1/[\s^2^(Fo^2^)+(0.1493P)^2^+49.1097P] where P=(Fo^2^+2Fc^2^)/3'
_refine_ls_weighting_scheme calc
_refine_ls_wR_factor_gt 0.2221
_refine_ls_wR_factor_ref 0.2297
_reflns_Friedel_coverage 0.000
_reflns_number_gt 20245
_reflns_number_total 23213
_reflns_threshold_expression 'I > 2\s(I)'
_cod_data_source_file ja7b04552_si_003.cif
_cod_data_source_block pnl195
_cod_database_code 4126322
_shelx_space_group_comment
;
The symmetry employed for this shelxl refinement is uniquely defined
by the following loop, which should always be used as a source of
symmetry information in preference to the above space-group names.
They are only intended as comments.
;
_shelx_estimated_absorpt_t_max 0.780
_shelx_estimated_absorpt_t_min 0.422
_olex2_refinement_description
;
1. Twinned data refinement
 Scales: 0.7362(12) 0.2638(12)
2. Fixed Uiso
 At 1.2 times of:
  All C(H) groups, All C(H,H) groups
3. Rigid bond restraints
 All non-hydrogen atoms
 with sigma for 1-2 distances of 0.01 and sigma for 1-3 distances of 0.01
4. Uiso/Uaniso restraints and constraints
All non-hydrogen atoms have similar U: within 1.7A with sigma of 0.04 and sigma
for terminal atoms of 0.08
Uanis(C13A) \\sim Ueq, Uanis(C6) \\sim Ueq: with sigma of 0.01 and sigma for
terminal atoms of 0.02
5. Rigid body (RIGU) restrains
 C13A, C6
 with sigma for 1-2 distances of 0.004 and sigma for 1-3 distances of 0.004
6.a Secondary CH2 refined with riding coordinates:
 C30A(H30A,H30B), C27A(H27A,H27B), C29(H29C,H29D), C26(H26C,H26D), C31A(H31A,
 H31B), C31(H31C,H31D), C28(H28C,H28D), C28A(H28A,H28B), C25(H25C,H25D),
 C32(H32C,H32D), C27(H27C,H27D), C30(H30C,H30D), C29A(H29A,H29B), C32A(H32A,
 H32B), C26A(H26A,H26B), C25A(H25A,H25B)
6.b Aromatic/amide H refined with riding coordinates:
 C6(H6), C18(H18), C40A(H40A), C14A(H14A), C43(H43), C42A(H42A), C36(H36),
 C41(H41), C22(H22), C43A(H43A), C44A(H44A), C16A(H16A), C4(H4), C20A(H20A),
 C20(H20), C37A(H37A), C23(H23), C41A(H41A), C5A(H5A), C36A(H36A), C37(H37),
 C16(H16), C4A(H4A), C35(H35), C14(H14), C6A(H6A), C12A(H12A), C10(H10),
 C38A(H38A), C21(H21), C17A(H17A), C40(H40), C23A(H23A), C42(H42), C35A(H35A),
 C34(H34), C8A(H8A), C2A(H2A), C11A(H11A), C38(H38), C22A(H22A), C10A(H10A),
 C11(H11), C9(H9), C9A(H9A), C24(H24), C3A(H3A), C12(H12), C18A(H18A), C17(H17),
  C44(H44), C34A(H34A), C24A(H24A), C21A(H21A), C3(H3), C8(H8), C2(H2),
 C15(H15), C15A(H15A), C5(H5)
;
_shelx_shelxl_version_number 2014/7
_olex2_submission_special_instructions 'No special instructions were received'

loop_
_space_group_symop_operation_xyz
'x, y, z'
'-x, y+1/2, -z+1/2'
'-x, -y, -z'
'x, -y-1/2, z-1/2'

loop_
_atom_site_label
_atom_site_type_symbol
_atom_site_fract_x
_atom_site_fract_y
_atom_site_fract_z
_atom_site_U_iso_or_equiv
_atom_site_adp_type
_atom_site_occupancy
_atom_site_site_symmetry_order
_atom_site_calc_flag
_atom_site_refinement_flags_posn
_atom_site_refinement_flags_adp
Br2A Br 0.74096(5) 0.25640(4) 0.63142(2) 0.01190(12) Uani 1 1 d . U
Br2 Br 0.65238(5) 0.75859(4) 0.63040(2) 0.01150(12) Uani 1 1 d . U
Br1 Br 0.28953(5) 0.94548(4) 0.62778(2) 0.01177(12) Uani 1 1 d . U
Br1A Br 1.09873(5) 0.44493(4) 0.62755(2) 0.01209(12) Uani 1 1 d . U
Fe1 Fe 0.47679(7) 0.86083(6) 0.62726(2) 0.00768(15) Uani 1 1 d . U
Fe1A Fe 0.91228(7) 0.35959(5) 0.62769(2) 0.00797(15) Uani 1 1 d . U
P1A P 0.87135(14) 0.40593(10) 0.58035(3) 0.0099(3) Uani 1 1 d . U
P2 P 0.47353(14) 0.90886(10) 0.58000(3) 0.0095(3) Uani 1 1 d . U
P4 P 0.58678(13) 0.97657(10) 0.63822(3) 0.0094(3) Uani 1 1 d . U
P3 P 0.49361(13) 0.85795(10) 0.67426(3) 0.0091(3) Uani 1 1 d . U
P2A P 1.01938(13) 0.23333(10) 0.62753(3) 0.0099(3) Uani 1 1 d . U
P1 P 0.36927(13) 0.73429(10) 0.62695(3) 0.0100(3) Uani 1 1 d . U
P3A P 0.81215(13) 0.47508(10) 0.63862(3) 0.0091(3) Uani 1 1 d . U
P4A P 0.93834(13) 0.35705(10) 0.67468(3) 0.0091(3) Uani 1 1 d . U
C6 C 0.1239(6) 0.7427(4) 0.63753(17) 0.0193(13) Uani 1 1 d . U
H6 H 0.1540 0.7479 0.6574 0.023 Uiso 1 1 calc R .
N2A N 0.6960(5) 0.3987(4) 0.68309(12) 0.0129(10) Uani 1 1 d . U
N1 N 0.5244(5) 1.0287(4) 0.69221(12) 0.0139(10) Uani 1 1 d . U
N1A N 0.9245(5) 0.5280(4) 0.69253(11) 0.0123(9) Uani 1 1 d . U
C13A C 1.1746(5) 0.2355(4) 0.61875(15) 0.0146(11) Uani 1 1 d . U
N2 N 0.7434(5) 0.8993(4) 0.68246(12) 0.0127(10) Uani 1 1 d . U
C1A C 0.9828(6) 0.4037(4) 0.55432(14) 0.0136(11) Uani 1 1 d . U
C13 C 0.3370(6) 0.9037(4) 0.55435(14) 0.0136(11) Uani 1 1 d . U
C18 C 0.3247(6) 0.8353(5) 0.53405(15) 0.0192(13) Uani 1 1 d . U
H18 H 0.3876 0.7938 0.5335 0.023 Uiso 1 1 calc R .
C33 C 0.6082(6) 1.0545(4) 0.71508(14) 0.0131(11) Uani 1 1 d . U
C40A C 0.4797(6) 0.4098(5) 0.68318(15) 0.0163(12) Uani 1 1 d . U
H40A H 0.4757 0.4492 0.6672 0.020 Uiso 1 1 calc R .
C14A C 1.2737(5) 0.2410(4) 0.63921(14) 0.0132(11) Uani 1 1 d . U
H14A H 1.2629 0.2413 0.6592 0.016 Uiso 1 1 calc R .
C43 C 1.0756(6) 0.8856(5) 0.69432(16) 0.0196(13) Uani 1 1 d . U
H43 H 1.1425 0.9097 0.6863 0.024 Uiso 1 1 calc R .
C33A C 0.8610(6) 0.5546(4) 0.71542(14) 0.0129(10) Uani 1 1 d . U
C42A C 0.3761(6) 0.3277(5) 0.71758(15) 0.0202(13) Uani 1 1 d . U
H42A H 0.3044 0.3114 0.7252 0.024 Uiso 1 1 calc R .
C36 C 0.7758(8) 1.1095(5) 0.76181(17) 0.0252(16) Uani 1 1 d . U
H36 H 0.8319 1.1276 0.7775 0.030 Uiso 1 1 calc R .
C30A C 0.6785(5) 0.4496(4) 0.65646(13) 0.0112(10) Uani 1 1 d . U
H30A H 0.6398 0.5059 0.6607 0.013 Uiso 1 1 calc R .
H30B H 0.6219 0.4170 0.6425 0.013 Uiso 1 1 calc R .
C41 C 0.9942(6) 0.7941(5) 0.72869(15) 0.0196(13) Uani 1 1 d . U
H41 H 1.0053 0.7535 0.7443 0.024 Uiso 1 1 calc R .
C27A C 1.0293(6) 0.1906(4) 0.66516(13) 0.0137(11) Uani 1 1 d . U
H27A H 0.9583 0.1536 0.6673 0.016 Uiso 1 1 calc R .
H27B H 1.1011 0.1528 0.6688 0.016 Uiso 1 1 calc R .
C29 C 0.4442(6) 0.9541(4) 0.69453(13) 0.0133(11) Uani 1 1 d . U
H29C H 0.3619 0.9708 0.6866 0.016 Uiso 1 1 calc R .
H29D H 0.4432 0.9381 0.7152 0.016 Uiso 1 1 calc R .
C22 C 0.7344(6) 0.8399(5) 0.51184(16) 0.0207(13) Uani 1 1 d . U
H22 H 0.7850 0.8253 0.4975 0.025 Uiso 1 1 calc R .
C26 C 0.4072(6) 0.7659(4) 0.68738(14) 0.0142(11) Uani 1 1 d . U
H26C H 0.4484 0.7432 0.7058 0.017 Uiso 1 1 calc R .
H26D H 0.3270 0.7870 0.6911 0.017 Uiso 1 1 calc R .
C43A C 0.4859(6) 0.2940(5) 0.72914(15) 0.0208(13) Uani 1 1 d . U
H43A H 0.4882 0.2531 0.7447 0.025 Uiso 1 1 calc R .
C44A C 0.5931(6) 0.3181(5) 0.71866(14) 0.0166(12) Uani 1 1 d . U
H44A H 0.6669 0.2953 0.7275 0.020 Uiso 1 1 calc R .
C31A C 1.0064(6) 0.4543(4) 0.69476(14) 0.0141(11) Uani 1 1 d . U
H31A H 1.0270 0.4387 0.7154 0.017 Uiso 1 1 calc R .
H31B H 1.0811 0.4711 0.6867 0.017 Uiso 1 1 calc R .
C16A C 1.4059(6) 0.2455(4) 0.60203(16) 0.0186(12) Uani 1 1 d . U
H16A H 1.4844 0.2493 0.5964 0.022 Uiso 1 1 calc R .
C31 C 0.5297(6) 1.0599(4) 0.66282(13) 0.0120(10) Uani 1 1 d . U
H31C H 0.5819 1.1125 0.6635 0.014 Uiso 1 1 calc R .
H31D H 0.4485 1.0783 0.6546 0.014 Uiso 1 1 calc R .
C1 C 0.2078(6) 0.7343(4) 0.61816(13) 0.0121(10) Uani 1 1 d . U
C39A C 0.5913(5) 0.3764(4) 0.69497(14) 0.0121(10) Uani 1 1 d . U
C28 C 0.6140(6) 1.0405(4) 0.60625(13) 0.0121(11) Uani 1 1 d . U
H28C H 0.6261 1.1034 0.6113 0.015 Uiso 1 1 calc R .
H28D H 0.6859 1.0184 0.5981 0.015 Uiso 1 1 calc R .
C4 C -0.0408(6) 0.7425(5) 0.60147(16) 0.0205(13) Uani 1 1 d . U
H4 H -0.1244 0.7453 0.5957 0.025 Uiso 1 1 calc R .
C28A C 1.0364(5) 0.2648(4) 0.68787(13) 0.0131(11) Uani 1 1 d . U
H28A H 1.1199 0.2859 0.6917 0.016 Uiso 1 1 calc R .
H28B H 1.0115 0.2420 0.7062 0.016 Uiso 1 1 calc R .
C20A C 1.0076(6) 0.0523(4) 0.61475(14) 0.0148(11) Uani 1 1 d . U
H20A H 1.0601 0.0451 0.6321 0.018 Uiso 1 1 calc R .
C20 C 0.5861(6) 0.9340(5) 0.52932(15) 0.0204(13) Uani 1 1 d . U
H20 H 0.5355 0.9842 0.5268 0.024 Uiso 1 1 calc R .
C19 C 0.5829(5) 0.8812(4) 0.55418(14) 0.0131(11) Uani 1 1 d . U
C37A C 0.8447(8) 0.5676(5) 0.76657(16) 0.0228(14) Uani 1 1 d . U
H37A H 0.8787 0.5575 0.7859 0.027 Uiso 1 1 calc R .
C23 C 0.7330(6) 0.7871(5) 0.53616(15) 0.0180(12) Uani 1 1 d . U
H23 H 0.7832 0.7367 0.5385 0.022 Uiso 1 1 calc R .
C25 C 0.3943(6) 0.6917(4) 0.66486(13) 0.0137(11) Uani 1 1 d . U
H25C H 0.3262 0.6536 0.6686 0.016 Uiso 1 1 calc R .
H25D H 0.4676 0.6551 0.6670 0.016 Uiso 1 1 calc R .
C41A C 0.3746(6) 0.3857(5) 0.69465(16) 0.0181(12) Uani 1 1 d . U
H41A H 0.3005 0.4098 0.6865 0.022 Uiso 1 1 calc R .
C5A C 1.1562(7) 0.4610(6) 0.53391(17) 0.0253(15) Uani 1 1 d . U
H5A H 1.2170 0.5044 0.5338 0.030 Uiso 1 1 calc R .
C7A C 0.7379(5) 0.3758(4) 0.55486(14) 0.0125(10) Uani 1 1 d . U
C36A C 0.7345(8) 0.6099(5) 0.76161(16) 0.0241(15) Uani 1 1 d . U
H36A H 0.6925 0.6286 0.7772 0.029 Uiso 1 1 calc R .
C37 C 0.7965(7) 1.1238(5) 0.73334(17) 0.0205(13) Uani 1 1 d . U
H37 H 0.8684 1.1521 0.7295 0.025 Uiso 1 1 calc R .
C16 C 0.1302(7) 0.8883(7) 0.51519(18) 0.0307(17) Uani 1 1 d . U
H16 H 0.0596 0.8832 0.5020 0.037 Uiso 1 1 calc R .
C4A C 1.1511(7) 0.3929(6) 0.51426(18) 0.0258(15) Uani 1 1 d . U
H4A H 1.2082 0.3897 0.5007 0.031 Uiso 1 1 calc R .
C35 C 0.6708(8) 1.0680(5) 0.76657(16) 0.0236(14) Uani 1 1 d . U
H35 H 0.6546 1.0581 0.7859 0.028 Uiso 1 1 calc R .
C14 C 0.2443(6) 0.9646(5) 0.55461(15) 0.0198(13) Uani 1 1 d . U
H14 H 0.2511 1.0114 0.5682 0.024 Uiso 1 1 calc R .
C6A C 1.0731(6) 0.4673(5) 0.55401(15) 0.0182(12) Uani 1 1 d . U
H6A H 1.0776 0.5146 0.5675 0.022 Uiso 1 1 calc R .
C12A C 0.6674(5) 0.3027(4) 0.55882(14) 0.0141(11) Uani 1 1 d . U
H12A H 0.6837 0.2673 0.5757 0.017 Uiso 1 1 calc R .
C10 C 0.4479(6) 0.4879(5) 0.57357(16) 0.0192(13) Uani 1 1 d . U
H10 H 0.4657 0.4371 0.5629 0.023 Uiso 1 1 calc R .
C38A C 0.9059(7) 0.5398(5) 0.74402(15) 0.0183(13) Uani 1 1 d . U
H38A H 0.9802 0.5101 0.7482 0.022 Uiso 1 1 calc R .
C21 C 0.6613(7) 0.9148(6) 0.50839(16) 0.0224(14) Uani 1 1 d . U
H21 H 0.6631 0.9519 0.4920 0.027 Uiso 1 1 calc R .
C17A C 1.3081(6) 0.2396(5) 0.58127(16) 0.0190(12) Uani 1 1 d . U
H17A H 1.3199 0.2387 0.5613 0.023 Uiso 1 1 calc R .
C40 C 0.8793(6) 0.8187(5) 0.71801(15) 0.0168(12) Uani 1 1 d . U
H40 H 0.8131 0.7959 0.7267 0.020 Uiso 1 1 calc R .
C32 C 0.7359(6) 0.9512(4) 0.65582(14) 0.0128(11) Uani 1 1 d . U
H32C H 0.7798 0.9192 0.6417 0.015 Uiso 1 1 calc R .
H32D H 0.7784 1.0076 0.6602 0.015 Uiso 1 1 calc R .
C23A C 0.8563(6) 0.0721(5) 0.56382(15) 0.0178(12) Uani 1 1 d . U
H23A H 0.8053 0.0792 0.5463 0.021 Uiso 1 1 calc R .
C42 C 1.0945(6) 0.8276(5) 0.71699(16) 0.0207(13) Uani 1 1 d . U
H42 H 1.1731 0.8107 0.7245 0.025 Uiso 1 1 calc R .
C39 C 0.8592(5) 0.8776(4) 0.69433(14) 0.0119(10) Uani 1 1 d . U
C35A C 0.6889(7) 0.6234(5) 0.73306(16) 0.0211(14) Uani 1 1 d . U
H35A H 0.6130 0.6508 0.7290 0.025 Uiso 1 1 calc R .
C34 C 0.5878(7) 1.0402(5) 0.74404(15) 0.0204(13) Uani 1 1 d . U
H34 H 0.5169 1.0113 0.7482 0.024 Uiso 1 1 calc R .
C19A C 0.9668(5) 0.1362(4) 0.60653(14) 0.0125(10) Uani 1 1 d . U
C8A C 0.7139(6) 0.4255(5) 0.52963(14) 0.0177(12) Uani 1 1 d . U
H8A H 0.7639 0.4738 0.5261 0.021 Uiso 1 1 calc R .
C2A C 0.9786(6) 0.3343(5) 0.53411(14) 0.0170(12) Uani 1 1 d . U
H2A H 0.9181 0.2906 0.5339 0.020 Uiso 1 1 calc R .
C11A C 0.5720(6) 0.2809(5) 0.53798(14) 0.0176(12) Uani 1 1 d . U
H11A H 0.5243 0.2307 0.5409 0.021 Uiso 1 1 calc R .
C38 C 0.7152(6) 1.0979(4) 0.71026(15) 0.0168(12) Uani 1 1 d . U
H38 H 0.7317 1.1094 0.6910 0.020 Uiso 1 1 calc R .
C22A C 0.8949(6) -0.0109(5) 0.57271(16) 0.0188(12) Uani 1 1 d . U
H22A H 0.8683 -0.0611 0.5616 0.023 Uiso 1 1 calc R .
C10A C 0.5465(6) 0.3312(5) 0.51338(15) 0.0206(13) Uani 1 1 d . U
H10A H 0.4820 0.3160 0.4993 0.025 Uiso 1 1 calc R .
C11 C 0.4847(6) 0.5711(5) 0.56520(14) 0.0156(11) Uani 1 1 d . U
H11 H 0.5246 0.5770 0.5483 0.019 Uiso 1 1 calc R .
C9 C 0.3853(7) 0.4798(5) 0.59754(17) 0.0218(13) Uani 1 1 d . U
H9 H 0.3572 0.4237 0.6028 0.026 Uiso 1 1 calc R .
C9A C 0.6166(7) 0.4041(6) 0.50970(16) 0.0236(14) Uani 1 1 d . U
H9A H 0.5980 0.4405 0.4932 0.028 Uiso 1 1 calc R .
C24 C 0.6575(6) 0.8081(4) 0.55726(15) 0.0159(12) Uani 1 1 d . U
H24 H 0.6574 0.7718 0.5739 0.019 Uiso 1 1 calc R .
C3A C 1.0639(7) 0.3297(5) 0.51422(17) 0.0235(14) Uani 1 1 d . U
H3A H 1.0612 0.2826 0.5007 0.028 Uiso 1 1 calc R .
C12 C 0.4633(6) 0.6449(4) 0.58141(14) 0.0139(11) Uani 1 1 d . U
H12 H 0.4896 0.7012 0.5758 0.017 Uiso 1 1 calc R .
C18A C 1.1925(6) 0.2348(4) 0.58930(15) 0.0157(11) Uani 1 1 d . U
H18A H 1.1259 0.2311 0.5749 0.019 Uiso 1 1 calc R .
C7 C 0.4031(5) 0.6365(4) 0.60607(14) 0.0127(10) Uani 1 1 d . U
C17 C 0.2212(7) 0.8271(6) 0.51455(17) 0.0281(16) Uani 1 1 d . U
H17 H 0.2135 0.7800 0.5010 0.034 Uiso 1 1 calc R .
C27 C 0.5026(6) 1.0289(4) 0.58435(14) 0.0117(10) Uani 1 1 d . U
H27C H 0.5162 1.0554 0.5655 0.014 Uiso 1 1 calc R .
H27D H 0.4330 1.0585 0.5915 0.014 Uiso 1 1 calc R .
C44 C 0.9612(6) 0.9100(5) 0.68277(15) 0.0164(12) Uani 1 1 d . U
H44 H 0.9515 0.9494 0.6668 0.020 Uiso 1 1 calc R .
C30 C 0.6469(5) 0.8468(4) 0.69302(13) 0.0116(10) Uani 1 1 d . U
H30C H 0.6439 0.8618 0.7137 0.014 Uiso 1 1 calc R .
H30D H 0.6699 0.7840 0.6922 0.014 Uiso 1 1 calc R .
C34A C 0.7507(6) 0.5980(4) 0.71008(15) 0.0160(12) Uani 1 1 d . U
H34A H 0.7181 0.6101 0.6907 0.019 Uiso 1 1 calc R .
C29A C 0.8918(6) 0.5587(4) 0.66281(13) 0.0124(10) Uani 1 1 d . U
H29A H 0.9653 0.5768 0.6545 0.015 Uiso 1 1 calc R .
H29B H 0.8402 0.6114 0.6633 0.015 Uiso 1 1 calc R .
C24A C 0.8922(5) 0.1457(4) 0.58062(14) 0.0132(11) Uani 1 1 d . U
H24A H 0.8657 0.2027 0.5744 0.016 Uiso 1 1 calc R .
C32A C 0.8025(6) 0.3462(4) 0.69364(14) 0.0130(11) Uani 1 1 d . U
H32A H 0.7788 0.2834 0.6930 0.016 Uiso 1 1 calc R .
H32B H 0.8248 0.3614 0.7143 0.016 Uiso 1 1 calc R .
C26A C 0.7545(5) 0.5380(4) 0.60655(13) 0.0127(11) Uani 1 1 d . U
H26A H 0.6742 0.5164 0.5989 0.015 Uiso 1 1 calc R .
H26B H 0.7483 0.6012 0.6114 0.015 Uiso 1 1 calc R .
C21A C 0.9726(6) -0.0213(4) 0.59793(16) 0.0175(12) Uani 1 1 d . U
H21A H 1.0016 -0.0781 0.6037 0.021 Uiso 1 1 calc R .
C3 C 0.0389(6) 0.7365(5) 0.58057(15) 0.0186(12) Uani 1 1 d . U
H3 H 0.0093 0.7344 0.5606 0.022 Uiso 1 1 calc R .
C8 C 0.3632(6) 0.5542(4) 0.61403(15) 0.0156(12) Uani 1 1 d . U
H8 H 0.3212 0.5485 0.6306 0.019 Uiso 1 1 calc R .
C2 C 0.1612(6) 0.7334(5) 0.58875(14) 0.0172(12) Uani 1 1 d . U
H2 H 0.2144 0.7307 0.5743 0.021 Uiso 1 1 calc R .
C15 C 0.1422(6) 0.9570(6) 0.53500(17) 0.0267(16) Uani 1 1 d . U
H15 H 0.0800 0.9992 0.5352 0.032 Uiso 1 1 calc R .
C25A C 0.8427(6) 0.5250(4) 0.58414(14) 0.0146(11) Uani 1 1 d . U
H25A H 0.9185 0.5561 0.5905 0.018 Uiso 1 1 calc R .
H25B H 0.8090 0.5498 0.5653 0.018 Uiso 1 1 calc R .
C15A C 1.3884(6) 0.2460(5) 0.63108(17) 0.0225(14) Uani 1 1 d . U
H15A H 1.4551 0.2499 0.6455 0.027 Uiso 1 1 calc R .
C5 C 0.0027(6) 0.7445(5) 0.63130(17) 0.0219(13) Uani 1 1 d . U
H5 H -0.0494 0.7469 0.6460 0.026 Uiso 1 1 calc R .

loop_
_atom_site_aniso_label
_atom_site_aniso_U_11
_atom_site_aniso_U_22
_atom_site_aniso_U_33
_atom_site_aniso_U_23
_atom_site_aniso_U_13
_atom_site_aniso_U_12
Br2A 0.0107(2) 0.0108(3) 0.0142(3) -0.0013(2) 0.0015(2) -0.0025(2)
Br2 0.0102(2) 0.0104(3) 0.0136(3) -0.0012(2) -0.0002(2) 0.00232(19)
Br1 0.0097(2) 0.0113(3) 0.0140(3) -0.0007(2) 0.0002(2) 0.00238(19)
Br1A 0.0102(2) 0.0118(3) 0.0145(3) -0.0010(2) 0.0021(2) -0.0026(2)
Fe1 0.0075(3) 0.0072(3) 0.0082(4) -0.0002(3) -0.0001(3) -0.0002(3)
Fe1A 0.0076(3) 0.0075(3) 0.0087(3) 0.0003(3) 0.0008(3) 0.0002(3)
P1A 0.0098(6) 0.0090(6) 0.0106(6) 0.0000(5) 0.0003(5) -0.0002(5)
P2 0.0086(6) 0.0092(6) 0.0105(6) 0.0004(5) 0.0001(5) 0.0010(5)
P4 0.0089(6) 0.0075(6) 0.0114(7) 0.0007(5) -0.0001(5) -0.0013(5)
P3 0.0090(6) 0.0095(6) 0.0085(6) -0.0001(5) 0.0001(5) -0.0014(5)
P2A 0.0098(6) 0.0081(6) 0.0118(6) 0.0014(5) 0.0014(5) 0.0012(5)
P1 0.0100(6) 0.0080(6) 0.0120(6) -0.0008(5) 0.0013(5) -0.0009(5)
P3A 0.0086(6) 0.0077(6) 0.0112(7) 0.0008(5) 0.0020(5) 0.0009(5)
P4A 0.0097(6) 0.0094(6) 0.0080(6) -0.0005(5) 0.0002(5) 0.0012(5)
C6 0.015(3) 0.013(3) 0.034(3) -0.016(3) 0.016(2) -0.005(2)
N2A 0.010(2) 0.015(2) 0.014(2) 0.0010(19) 0.0013(18) 0.0030(18)
N1 0.015(2) 0.015(2) 0.011(2) -0.0018(19) 0.0004(18) -0.0036(19)
N1A 0.016(2) 0.012(2) 0.009(2) -0.0018(18) -0.0015(18) 0.0044(19)
C13A 0.007(2) 0.015(3) 0.022(3) 0.008(2) 0.005(2) 0.0070(19)
N2 0.009(2) 0.016(2) 0.013(2) 0.0040(19) -0.0016(18) -0.0034(18)
C1A 0.012(3) 0.016(3) 0.012(3) 0.002(2) -0.001(2) -0.001(2)
C13 0.010(2) 0.019(3) 0.012(3) 0.002(2) -0.0001(19) 0.000(2)
C18 0.017(3) 0.024(3) 0.016(3) -0.003(2) -0.001(2) -0.001(2)
C33 0.015(3) 0.010(3) 0.013(2) -0.005(2) -0.004(2) -0.001(2)
C40A 0.012(3) 0.018(3) 0.019(3) -0.003(2) 0.004(2) -0.001(2)
C14A 0.009(2) 0.011(3) 0.018(3) -0.003(2) -0.002(2) 0.003(2)
C43 0.012(3) 0.024(3) 0.022(3) -0.003(3) -0.001(2) 0.000(2)
C33A 0.016(3) 0.009(2) 0.014(2) -0.002(2) 0.004(2) -0.003(2)
C42A 0.015(3) 0.029(4) 0.017(3) -0.003(3) 0.003(2) -0.007(3)
C36 0.037(4) 0.018(3) 0.018(3) 0.000(3) -0.012(3) -0.008(3)
C30A 0.009(2) 0.012(3) 0.013(3) 0.001(2) 0.0012(19) 0.0035(19)
C41 0.014(3) 0.026(3) 0.018(3) 0.001(3) -0.001(2) 0.009(2)
C27A 0.017(3) 0.012(3) 0.013(2) 0.002(2) 0.003(2) 0.004(2)
C29 0.012(3) 0.017(3) 0.011(2) -0.001(2) 0.000(2) -0.002(2)
C22 0.017(3) 0.029(4) 0.017(3) -0.002(3) 0.005(2) 0.003(3)
C26 0.015(3) 0.014(3) 0.014(3) 0.003(2) 0.002(2) -0.003(2)
C43A 0.021(3) 0.030(4) 0.013(3) 0.004(3) 0.003(2) -0.008(3)
C44A 0.017(3) 0.020(3) 0.013(3) 0.000(2) 0.004(2) -0.002(2)
C31A 0.014(3) 0.013(3) 0.014(3) -0.003(2) 0.001(2) 0.002(2)
C16A 0.014(3) 0.011(3) 0.031(3) -0.006(3) 0.005(2) 0.001(2)
C31 0.014(3) 0.008(2) 0.013(2) -0.0002(19) -0.003(2) 0.000(2)
C1 0.015(2) 0.009(2) 0.013(2) -0.004(2) 0.007(2) -0.002(2)
C39A 0.012(2) 0.013(3) 0.013(3) -0.003(2) 0.003(2) -0.002(2)
C28 0.015(3) 0.011(3) 0.010(2) 0.002(2) -0.0013(19) -0.007(2)
C4 0.014(3) 0.018(3) 0.028(3) 0.002(3) -0.002(2) -0.003(2)
C28A 0.012(2) 0.013(3) 0.013(2) 0.000(2) -0.002(2) 0.005(2)
C20A 0.020(3) 0.011(3) 0.014(3) 0.000(2) 0.003(2) 0.001(2)
C20 0.019(3) 0.027(3) 0.016(3) 0.006(3) 0.006(2) 0.005(3)
C19 0.009(2) 0.018(3) 0.013(3) -0.002(2) 0.0019(19) 0.001(2)
C37A 0.035(4) 0.021(3) 0.013(3) -0.001(3) 0.004(3) 0.005(3)
C23 0.014(3) 0.017(3) 0.022(3) -0.006(2) 0.001(2) 0.004(2)
C25 0.015(3) 0.014(3) 0.011(2) 0.002(2) -0.001(2) -0.003(2)
C41A 0.013(3) 0.021(3) 0.021(3) -0.003(2) 0.003(2) 0.002(2)
C5A 0.024(3) 0.029(4) 0.024(4) 0.004(3) 0.007(3) -0.008(3)
C7A 0.012(2) 0.012(3) 0.014(3) 0.000(2) 0.000(2) 0.001(2)
C36A 0.036(4) 0.022(3) 0.017(3) 0.001(3) 0.013(3) 0.003(3)
C37 0.020(3) 0.015(3) 0.025(3) -0.001(3) -0.007(3) -0.002(2)
C16 0.017(3) 0.054(5) 0.019(3) 0.007(3) -0.003(3) -0.008(3)
C4A 0.026(4) 0.032(4) 0.022(3) 0.007(3) 0.012(3) 0.006(3)
C35 0.037(4) 0.020(3) 0.013(3) 0.002(2) -0.002(3) -0.004(3)
C14 0.017(3) 0.028(3) 0.015(3) 0.004(3) 0.001(2) 0.008(3)
C6A 0.017(3) 0.020(3) 0.018(3) 0.002(2) 0.000(2) -0.006(2)
C12A 0.012(3) 0.018(3) 0.012(3) -0.001(2) 0.001(2) 0.000(2)
C10 0.018(3) 0.016(3) 0.023(3) -0.006(2) -0.002(2) 0.001(2)
C38A 0.024(3) 0.015(3) 0.015(3) -0.002(2) 0.001(2) 0.005(3)
C21 0.018(3) 0.034(4) 0.015(3) 0.006(3) 0.003(2) 0.004(3)
C17A 0.013(3) 0.021(3) 0.023(3) 0.000(3) 0.005(2) 0.000(2)
C40 0.013(3) 0.022(3) 0.016(3) 0.002(2) 0.000(2) 0.005(2)
C32 0.012(2) 0.010(3) 0.016(3) 0.004(2) -0.002(2) -0.0017(19)
C23A 0.016(3) 0.020(3) 0.018(3) -0.005(2) 0.002(2) -0.003(2)
C42 0.013(3) 0.028(4) 0.020(3) -0.004(3) -0.002(2) 0.005(2)
C39 0.011(2) 0.013(3) 0.012(3) -0.002(2) 0.001(2) -0.003(2)
C35A 0.029(4) 0.017(3) 0.018(3) 0.001(2) 0.008(3) 0.010(3)
C34 0.028(4) 0.015(3) 0.018(3) -0.002(2) 0.002(3) -0.007(3)
C19A 0.013(2) 0.010(2) 0.015(3) 0.001(2) 0.005(2) 0.003(2)
C8A 0.020(3) 0.019(3) 0.013(3) 0.002(2) -0.002(2) -0.001(2)
C2A 0.018(3) 0.018(3) 0.014(3) 0.000(2) 0.002(2) 0.003(2)
C11A 0.014(3) 0.023(3) 0.016(3) -0.005(2) 0.001(2) -0.002(2)
C38 0.019(3) 0.014(3) 0.016(3) -0.001(2) -0.002(2) -0.002(2)
C22A 0.017(3) 0.016(3) 0.024(3) -0.007(3) 0.005(2) -0.006(2)
C10A 0.016(3) 0.030(4) 0.014(3) -0.002(3) -0.004(2) 0.001(3)
C11 0.015(3) 0.019(3) 0.012(3) -0.004(2) -0.002(2) 0.001(2)
C9 0.025(3) 0.011(3) 0.029(4) -0.003(2) 0.001(3) -0.001(2)
C9A 0.021(3) 0.034(4) 0.014(3) 0.006(3) -0.004(2) 0.001(3)
C24 0.013(3) 0.017(3) 0.017(3) -0.002(2) -0.002(2) 0.002(2)
C3A 0.023(3) 0.027(4) 0.022(3) -0.002(3) 0.009(3) 0.005(3)
C12 0.013(3) 0.013(3) 0.015(3) -0.004(2) -0.001(2) -0.002(2)
C18A 0.013(2) 0.016(3) 0.018(3) 0.001(2) 0.001(2) 0.002(2)
C7 0.011(2) 0.009(2) 0.017(3) -0.003(2) -0.001(2) -0.001(2)
C17 0.025(4) 0.040(4) 0.018(3) -0.006(3) -0.007(3) -0.011(3)
C27 0.014(3) 0.007(2) 0.014(3) 0.001(2) 0.001(2) 0.002(2)
C44 0.014(3) 0.014(3) 0.021(3) 0.001(2) 0.002(2) 0.000(2)
C30 0.010(2) 0.016(3) 0.009(2) 0.003(2) -0.0012(18) -0.003(2)
C34A 0.018(3) 0.014(3) 0.015(3) -0.003(2) 0.000(2) 0.004(2)
C29A 0.018(3) 0.010(2) 0.009(2) 0.0001(19) 0.001(2) 0.001(2)
C24A 0.014(3) 0.012(3) 0.014(3) 0.000(2) 0.002(2) -0.001(2)
C32A 0.014(2) 0.012(3) 0.014(3) 0.002(2) 0.004(2) 0.004(2)
C26A 0.013(3) 0.015(3) 0.010(2) 0.000(2) -0.0015(19) 0.003(2)
C21A 0.015(3) 0.009(3) 0.030(3) 0.001(2) 0.005(2) 0.002(2)
C3 0.016(3) 0.020(3) 0.018(3) 0.001(3) -0.002(2) -0.007(2)
C8 0.014(3) 0.010(3) 0.022(3) -0.001(2) 0.000(2) -0.004(2)
C2 0.015(3) 0.021(3) 0.015(3) 0.001(2) 0.001(2) -0.001(2)
C15 0.012(3) 0.047(5) 0.021(3) 0.011(3) 0.002(2) 0.007(3)
C25A 0.019(3) 0.011(3) 0.014(3) 0.003(2) 0.001(2) -0.001(2)
C15A 0.014(3) 0.024(3) 0.029(3) -0.008(3) 0.002(2) 0.002(3)
C5 0.020(3) 0.017(3) 0.031(3) 0.004(3) 0.012(3) -0.011(2)

loop_
_atom_type_symbol
_atom_type_description
_atom_type_scat_dispersion_real
_atom_type_scat_dispersion_imag
_atom_type_scat_source
C C 0.0033 0.0016 'International Tables Vol C Tables 4.2.6.8 and 6.1.1.4'
H H 0.0000 0.0000 'International Tables Vol C Tables 4.2.6.8 and 6.1.1.4'
Br Br -0.2901 2.4595 'International Tables Vol C Tables 4.2.6.8 and 6.1.1.4'
Fe Fe 0.3463 0.8444 'International Tables Vol C Tables 4.2.6.8 and 6.1.1.4'
N N 0.0061 0.0033 'International Tables Vol C Tables 4.2.6.8 and 6.1.1.4'
P P 0.1023 0.0942 'International Tables Vol C Tables 4.2.6.8 and 6.1.1.4'

loop_
_geom_angle_atom_site_label_1
_geom_angle_atom_site_label_2
_geom_angle_atom_site_label_3
_geom_angle
Br1 Fe1 Br2 171.97(4)
P2 Fe1 Br2 100.39(5)
P2 Fe1 Br1 85.50(5)
P4 Fe1 Br2 93.56(5)
P4 Fe1 Br1 92.37(5)
P4 Fe1 P2 85.18(6)
P4 Fe1 P1 166.82(7)
P3 Fe1 Br2 87.06(5)
P3 Fe1 Br1 88.84(5)
P3 Fe1 P2 162.30(7)
P3 Fe1 P4 78.30(6)
P3 Fe1 P1 88.64(7)
P1 Fe1 Br2 83.82(5)
P1 Fe1 Br1 89.18(5)
P1 Fe1 P2 108.00(7)
Br1A Fe1A Br2A 171.93(4)
P1A Fe1A Br2A 100.54(5)
P1A Fe1A Br1A 85.25(5)
P2A Fe1A Br2A 83.39(5)
P2A Fe1A Br1A 89.51(5)
P2A Fe1A P1A 107.76(7)
P3A Fe1A Br2A 93.74(5)
P3A Fe1A Br1A 92.30(5)
P3A Fe1A P1A 85.57(6)
P3A Fe1A P2A 166.65(7)
P4A Fe1A Br2A 86.47(5)
P4A Fe1A Br1A 89.54(5)
P4A Fe1A P1A 162.72(7)
P4A Fe1A P2A 88.61(6)
P4A Fe1A P3A 78.18(6)
C1A P1A Fe1A 122.9(2)
C1A P1A C7A 97.9(3)
C1A P1A C25A 102.7(3)
C7A P1A Fe1A 126.4(2)
C25A P1A Fe1A 103.1(2)
C25A P1A C7A 99.4(3)
C13 P2 Fe1 121.7(2)
C13 P2 C19 97.9(3)
C13 P2 C27 103.7(3)
C19 P2 Fe1 126.9(2)
C27 P2 Fe1 102.8(2)
C27 P2 C19 99.8(3)
C31 P4 Fe1 117.7(2)
C28 P4 Fe1 112.4(2)
C28 P4 C31 103.8(3)
C32 P4 Fe1 113.9(2)
C32 P4 C31 103.3(3)
C32 P4 C28 104.3(3)
C29 P3 Fe1 119.8(2)
C26 P3 Fe1 110.9(2)
C26 P3 C29 103.3(3)
C26 P3 C30 105.9(3)
C30 P3 Fe1 116.6(2)
C30 P3 C29 98.6(3)
C13A P2A Fe1A 120.3(2)
C13A P2A C27A 104.8(3)
C27A P2A Fe1A 105.6(2)
C19A P2A Fe1A 122.9(2)
C19A P2A C13A 98.9(3)
C19A P2A C27A 101.7(3)
C1 P1 Fe1 121.4(2)
C1 P1 C25 104.7(3)
C1 P1 C7 98.2(3)
C25 P1 Fe1 105.2(2)
C7 P1 Fe1 123.1(2)
C7 P1 C25 101.5(3)
C30A P3A Fe1A 114.0(2)
C30A P3A C29A 103.6(3)
C29A P3A Fe1A 117.7(2)
C26A P3A Fe1A 112.2(2)
C26A P3A C30A 104.1(3)
C26A P3A C29A 103.9(3)
C31A P4A Fe1A 119.4(2)
C28A P4A Fe1A 110.9(2)
C28A P4A C31A 103.7(3)
C28A P4A C32A 105.6(3)
C32A P4A Fe1A 116.9(2)
C32A P4A C31A 98.5(3)
C1 C6 H6 116.4
C5 C6 H6 116.4
C5 C6 C1 127.2(7)
C30A N2A C32A 126.7(5)
C39A N2A C30A 115.2(5)
C39A N2A C32A 115.2(5)
C33 N1 C29 122.2(5)
C33 N1 C31 121.9(5)
C31 N1 C29 114.4(5)
C33A N1A C31A 122.8(5)
C33A N1A C29A 121.7(5)
C31A N1A C29A 113.9(5)
C14A C13A P2A 124.2(5)
C14A C13A C18A 118.5(6)
C18A C13A P2A 117.3(5)
C32 N2 C30 126.7(5)
C39 N2 C32 115.1(5)
C39 N2 C30 115.5(5)
C6A C1A P1A 122.8(5)
C6A C1A C2A 118.6(6)
C2A C1A P1A 118.6(5)
C18 C13 P2 118.8(5)
C14 C13 P2 122.5(5)
C14 C13 C18 118.7(6)
C13 C18 H18 119.5
C13 C18 C17 121.0(7)
C17 C18 H18 119.5
N1 C33 C34 121.1(6)
N1 C33 C38 121.8(6)
C34 C33 C38 117.2(6)
C39A C40A H40A 119.6
C41A C40A H40A 119.6
C41A C40A C39A 120.9(6)
C13A C14A H14A 119.4
C13A C14A C15A 121.3(6)
C15A C14A H14A 119.4
C42 C43 H43 119.1
C42 C43 C44 121.8(7)
C44 C43 H43 119.1
C38A C33A N1A 121.1(6)
C38A C33A C34A 117.8(6)
C34A C33A N1A 121.1(6)
C43A C42A H42A 121.0
C41A C42A H42A 121.0
C41A C42A C43A 117.9(6)
C37 C36 H36 121.2
C35 C36 H36 121.2
C35 C36 C37 117.6(7)
P3A C30A H30A 108.0
P3A C30A H30B 108.0
N2A C30A P3A 117.1(4)
N2A C30A H30A 108.0
N2A C30A H30B 108.0
H30A C30A H30B 107.3
C40 C41 H41 119.2
C40 C41 C42 121.6(7)
C42 C41 H41 119.2
P2A C27A H27A 109.1
P2A C27A H27B 109.1
H27A C27A H27B 107.8
C28A C27A P2A 112.5(4)
C28A C27A H27A 109.1
C28A C27A H27B 109.1
P3 C29 H29C 109.6
P3 C29 H29D 109.6
N1 C29 P3 110.5(4)
N1 C29 H29C 109.6
N1 C29 H29D 109.6
H29C C29 H29D 108.1
C23 C22 H22 119.9
C23 C22 C21 120.1(6)
C21 C22 H22 119.9
P3 C26 H26C 109.6
P3 C26 H26D 109.6
H26C C26 H26D 108.1
C25 C26 P3 110.2(4)
C25 C26 H26C 109.6
C25 C26 H26D 109.6
C42A C43A H43A 118.9
C42A C43A C44A 122.2(7)
C44A C43A H43A 118.9
C43A C44A H44A 120.1
C43A C44A C39A 119.9(6)
C39A C44A H44A 120.1
P4A C31A H31A 109.5
P4A C31A H31B 109.5
N1A C31A P4A 110.7(4)
N1A C31A H31A 109.5
N1A C31A H31B 109.5
H31A C31A H31B 108.1
C17A C16A H16A 120.3
C17A C16A C15A 119.4(6)
C15A C16A H16A 120.3
P4 C31 H31C 108.7
P4 C31 H31D 108.7
N1 C31 P4 114.0(4)
N1 C31 H31C 108.7
N1 C31 H31D 108.7
H31C C31 H31D 107.6
C6 C1 P1 126.3(5)
C6 C1 C2 115.2(6)
C2 C1 P1 118.2(5)
N2A C39A C40A 120.9(6)
N2A C39A C44A 121.4(6)
C40A C39A C44A 117.7(6)
P4 C28 H28C 110.5
P4 C28 H28D 110.5
H28C C28 H28D 108.7
C27 C28 P4 106.2(4)
C27 C28 H28C 110.5
C27 C28 H28D 110.5
C3 C4 H4 119.9
C3 C4 C5 120.1(6)
C5 C4 H4 119.9
P4A C28A H28A 109.6
P4A C28A H28B 109.6
C27A C28A P4A 110.2(4)
C27A C28A H28A 109.6
C27A C28A H28B 109.6
H28A C28A H28B 108.1
C19A C20A H20A 119.5
C19A C20A C21A 121.0(6)
C21A C20A H20A 119.5
C19 C20 H20 119.1
C21 C20 H20 119.1
C21 C20 C19 121.8(7)
C20 C19 P2 118.6(5)
C24 C19 P2 123.3(5)
C24 C19 C20 117.9(6)
C36A C37A H37A 119.2
C38A C37A H37A 119.2
C38A C37A C36A 121.7(7)
C22 C23 H23 120.0
C22 C23 C24 120.0(6)
C24 C23 H23 120.0
P1 C25 H25C 109.1
P1 C25 H25D 109.1
C26 C25 P1 112.5(4)
C26 C25 H25C 109.1
C26 C25 H25D 109.1
H25C C25 H25D 107.8
C40A C41A H41A 119.3
C42A C41A C40A 121.4(7)
C42A C41A H41A 119.3
C4A C5A H5A 119.6
C4A C5A C6A 120.9(7)
C6A C5A H5A 119.6
C12A C7A P1A 123.0(5)
C12A C7A C8A 118.9(6)
C8A C7A P1A 118.0(5)
C37A C36A H36A 121.5
C35A C36A C37A 117.1(7)
C35A C36A H36A 121.5
C36 C37 H37 119.1
C36 C37 C38 121.8(7)
C38 C37 H37 119.1
C17 C16 H16 120.0
C17 C16 C15 120.0(7)
C15 C16 H16 120.0
C5A C4A H4A 119.9
C3A C4A C5A 120.2(7)
C3A C4A H4A 119.9
C36 C35 H35 118.8
C36 C35 C34 122.3(7)
C34 C35 H35 118.8
C13 C14 H14 119.9
C15 C14 C13 120.3(7)
C15 C14 H14 119.9
C1A C6A H6A 120.0
C5A C6A C1A 120.0(7)
C5A C6A H6A 120.0
C7A C12A H12A 119.9
C7A C12A C11A 120.1(6)
C11A C12A H12A 119.9
C11 C10 H10 120.1
C9 C10 H10 120.1
C9 C10 C11 119.7(6)
C33A C38A H38A 119.4
C37A C38A C33A 121.2(7)
C37A C38A H38A 119.4
C22 C21 H21 120.5
C20 C21 C22 119.1(7)
C20 C21 H21 120.5
C16A C17A H17A 119.7
C16A C17A C18A 120.7(7)
C18A C17A H17A 119.7
C41 C40 H40 119.6
C41 C40 C39 120.8(6)
C39 C40 H40 119.6
P4 C32 H32C 108.0
P4 C32 H32D 108.0
N2 C32 P4 117.2(4)
N2 C32 H32C 108.0
N2 C32 H32D 108.0
H32C C32 H32D 107.3
C22A C23A H23A 120.0
C22A C23A C24A 120.1(6)
C24A C23A H23A 120.0
C43 C42 C41 117.9(6)
C43 C42 H42 121.0
C41 C42 H42 121.0
N2 C39 C40 121.2(6)
N2 C39 C44 122.0(6)
C44 C39 C40 116.7(6)
C36A C35A H35A 119.0
C36A C35A C34A 122.0(7)
C34A C35A H35A 119.0
C33 C34 H34 119.8
C35 C34 C33 120.4(7)
C35 C34 H34 119.8
C20A C19A P2A 120.9(5)
C20A C19A C24A 118.6(6)
C24A C19A P2A 120.3(5)
C7A C8A H8A 120.1
C9A C8A C7A 119.9(7)
C9A C8A H8A 120.1
C1A C2A H2A 120.0
C3A C2A C1A 120.0(7)
C3A C2A H2A 120.0
C12A C11A H11A 119.5
C10A C11A C12A 121.0(7)
C10A C11A H11A 119.5
C33 C38 H38 119.6
C37 C38 C33 120.7(7)
C37 C38 H38 119.6
C23A C22A H22A 119.9
C23A C22A C21A 120.1(6)
C21A C22A H22A 119.9
C11A C10A H10A 120.8
C11A C10A C9A 118.5(6)
C9A C10A H10A 120.8
C10 C11 H11 119.8
C12 C11 C10 120.3(6)
C12 C11 H11 119.8
C10 C9 H9 119.9
C10 C9 C8 120.2(7)
C8 C9 H9 119.9
C8A C9A H9A 119.2
C10A C9A C8A 121.5(7)
C10A C9A H9A 119.2
C19 C24 C23 121.0(6)
C19 C24 H24 119.5
C23 C24 H24 119.5
C4A C3A C2A 120.3(7)
C4A C3A H3A 119.9
C2A C3A H3A 119.9
C11 C12 H12 120.0
C11 C12 C7 120.0(6)
C7 C12 H12 120.0
C13A C18A H18A 120.0
C17A C18A C13A 120.0(6)
C17A C18A H18A 120.0
C12 C7 P1 120.4(5)
C8 C7 P1 119.6(5)
C8 C7 C12 119.9(6)
C18 C17 H17 120.3
C16 C17 C18 119.4(8)
C16 C17 H17 120.3
P2 C27 H27C 110.2
P2 C27 H27D 110.2
C28 C27 P2 107.8(4)
C28 C27 H27C 110.2
C28 C27 H27D 110.2
H27C C27 H27D 108.5
C43 C44 C39 121.3(6)
C43 C44 H44 119.4
C39 C44 H44 119.4
P3 C30 H30C 107.7
P3 C30 H30D 107.7
N2 C30 P3 118.4(4)
N2 C30 H30C 107.7
N2 C30 H30D 107.7
H30C C30 H30D 107.1
C33A C34A H34A 119.9
C35A C34A C33A 120.2(6)
C35A C34A H34A 119.9
P3A C29A H29A 108.8
P3A C29A H29B 108.8
N1A C29A P3A 114.0(4)
N1A C29A H29A 108.8
N1A C29A H29B 108.8
H29A C29A H29B 107.7
C23A C24A H24A 119.7
C19A C24A C23A 120.6(6)
C19A C24A H24A 119.7
P4A C32A H32A 107.7
P4A C32A H32B 107.7
N2A C32A P4A 118.4(4)
N2A C32A H32A 107.7
N2A C32A H32B 107.7
H32A C32A H32B 107.1
P3A C26A H26A 110.4
P3A C26A H26B 110.4
H26A C26A H26B 108.6
C25A C26A P3A 106.8(4)
C25A C26A H26A 110.4
C25A C26A H26B 110.4
C20A C21A H21A 120.2
C22A C21A C20A 119.6(6)
C22A C21A H21A 120.2
C4 C3 H3 119.8
C2 C3 C4 120.4(6)
C2 C3 H3 119.8
C9 C8 H8 120.1
C7 C8 C9 119.8(6)
C7 C8 H8 120.1
C1 C2 H2 119.4
C3 C2 C1 121.1(6)
C3 C2 H2 119.4
C16 C15 C14 120.6(7)
C16 C15 H15 119.7
C14 C15 H15 119.7
P1A C25A H25A 109.9
P1A C25A H25B 109.9
C26A C25A P1A 108.9(4)
C26A C25A H25A 109.9
C26A C25A H25B 109.9
H25A C25A H25B 108.3
C14A C15A H15A 119.9
C16A C15A C14A 120.2(7)
C16A C15A H15A 119.9
C6 C5 C4 115.9(7)
C6 C5 H5 122.1
C4 C5 H5 122.1

loop_
_geom_bond_atom_site_label_1
_geom_bond_atom_site_label_2
_geom_bond_distance
Br2A Fe1A 2.5045(10)
Br2 Fe1 2.5037(10)
Br1 Fe1 2.4702(10)
Br1A Fe1A 2.4661(10)
Fe1 P2 2.3093(18)
Fe1 P4 2.1765(17)
Fe1 P3 2.1705(17)
Fe1 P1 2.2691(17)
Fe1A P1A 2.3054(18)
Fe1A P2A 2.2642(17)
Fe1A P3A 2.1742(17)
Fe1A P4A 2.1696(17)
P1A C1A 1.836(7)
P1A C7A 1.863(6)
P1A C25A 1.848(7)
P2 C13 1.838(6)
P2 C19 1.859(6)
P2 C27 1.858(6)
P4 C31 1.866(6)
P4 C28 1.827(6)
P4 C32 1.824(6)
P3 C29 1.855(7)
P3 C26 1.844(6)
P3 C30 1.852(6)
P2A C13A 1.837(6)
P2A C27A 1.856(6)
P2A C19A 1.829(7)
P1 C1 1.817(7)
P1 C25 1.868(6)
P1 C7 1.836(6)
P3A C30A 1.836(6)
P3A C29A 1.858(6)
P3A C26A 1.827(6)
P4A C31A 1.864(7)
P4A C28A 1.844(6)
P4A C32A 1.854(6)
C6 H6 0.9500
C6 C1 1.380(8)
C6 C5 1.362(10)
N2A C30A 1.453(8)
N2A C39A 1.397(8)
N2A C32A 1.476(8)
N1 C33 1.396(8)
N1 C29 1.459(8)
N1 C31 1.452(8)
N1A C33A 1.404(8)
N1A C31A 1.446(8)
N1A C29A 1.465(8)
C13A C14A 1.385(9)
C13A C18A 1.405(9)
N2 C32 1.461(8)
N2 C39 1.397(8)
N2 C30 1.473(8)
C1A C6A 1.403(9)
C1A C2A 1.408(9)
C13 C18 1.398(10)
C13 C14 1.394(9)
C18 H18 0.9500
C18 C17 1.398(10)
C33 C34 1.406(9)
C33 C38 1.411(9)
C40A H40A 0.9500
C40A C39A 1.408(9)
C40A C41A 1.399(9)
C14A H14A 0.9500
C14A C15A 1.387(9)
C43 H43 0.9500
C43 C42 1.370(11)
C43 C44 1.389(9)
C33A C38A 1.386(9)
C33A C34A 1.403(9)
C42A H42A 0.9500
C42A C43A 1.389(10)
C42A C41A 1.380(11)
C36 H36 0.9500
C36 C37 1.385(11)
C36 C35 1.378(12)
C30A H30A 0.9900
C30A H30B 0.9900
C41 H41 0.9500
C41 C40 1.384(9)
C41 C42 1.401(10)
C27A H27A 0.9900
C27A H27B 0.9900
C27A C28A 1.540(9)
C29 H29C 0.9900
C29 H29D 0.9900
C22 H22 0.9500
C22 C23 1.386(10)
C22 C21 1.402(11)
C26 H26C 0.9900
C26 H26D 0.9900
C26 C25 1.533(9)
C43A H43A 0.9500
C43A C44A 1.399(9)
C44A H44A 0.9500
C44A C39A 1.410(9)
C31A H31A 0.9900
C31A H31B 0.9900
C16A H16A 0.9500
C16A C17A 1.383(10)
C16A C15A 1.385(10)
C31 H31C 0.9900
C31 H31D 0.9900
C1 C2 1.408(9)
C28 H28C 0.9900
C28 H28D 0.9900
C28 C27 1.534(8)
C4 H4 0.9500
C4 C3 1.396(10)
C4 C5 1.418(11)
C28A H28A 0.9900
C28A H28B 0.9900
C20A H20A 0.9500
C20A C19A 1.393(9)
C20A C21A 1.394(9)
C20 H20 0.9500
C20 C19 1.409(9)
C20 C21 1.388(10)
C19 C24 1.390(9)
C37A H37A 0.9500
C37A C36A 1.392(11)
C37A C38A 1.381(10)
C23 H23 0.9500
C23 C24 1.403(9)
C25 H25C 0.9900
C25 H25D 0.9900
C41A H41A 0.9500
C5A H5A 0.9500
C5A C4A 1.375(12)
C5A C6A 1.396(10)
C7A C12A 1.389(9)
C7A C8A 1.394(9)
C36A H36A 0.9500
C36A C35A 1.383(11)
C37 H37 0.9500
C37 C38 1.387(9)
C16 H16 0.9500
C16 C17 1.385(13)
C16 C15 1.387(14)
C4A H4A 0.9500
C4A C3A 1.373(12)
C35 H35 0.9500
C35 C34 1.388(10)
C14 H14 0.9500
C14 C15 1.389(10)
C6A H6A 0.9500
C12A H12A 0.9500
C12A C11A 1.402(9)
C10 H10 0.9500
C10 C11 1.397(10)
C10 C9 1.388(11)
C38A H38A 0.9500
C21 H21 0.9500
C17A H17A 0.9500
C17A C18A 1.394(9)
C40 H40 0.9500
C40 C39 1.415(9)
C32 H32C 0.9900
C32 H32D 0.9900
C23A H23A 0.9500
C23A C22A 1.382(10)
C23A C24A 1.396(9)
C42 H42 0.9500
C39 C44 1.409(9)
C35A H35A 0.9500
C35A C34A 1.391(9)
C34 H34 0.9500
C19A C24A 1.396(9)
C8A H8A 0.9500
C8A C9A 1.392(10)
C2A H2A 0.9500
C2A C3A 1.406(9)
C11A H11A 0.9500
C11A C10A 1.378(10)
C38 H38 0.9500
C22A H22A 0.9500
C22A C21A 1.391(10)
C10A H10A 0.9500
C10A C9A 1.381(11)
C11 H11 0.9500
C11 C12 1.386(9)
C9 H9 0.9500
C9 C8 1.402(10)
C9A H9A 0.9500
C24 H24 0.9500
C3A H3A 0.9500
C12 H12 0.9500
C12 C7 1.400(9)
C18A H18A 0.9500
C7 C8 1.391(9)
C17 H17 0.9500
C27 H27C 0.9900
C27 H27D 0.9900
C44 H44 0.9500
C30 H30C 0.9900
C30 H30D 0.9900
C34A H34A 0.9500
C29A H29A 0.9900
C29A H29B 0.9900
C24A H24A 0.9500
C32A H32A 0.9900
C32A H32B 0.9900
C26A H26A 0.9900
C26A H26B 0.9900
C26A C25A 1.528(9)
C21A H21A 0.9500
C3 H3 0.9500
C3 C2 1.387(9)
C8 H8 0.9500
C2 H2 0.9500
C15 H15 0.9500
C25A H25A 0.9900
C25A H25B 0.9900
C15A H15A 0.9500
C5 H5 0.9500

loop_
_geom_torsion_atom_site_label_1
_geom_torsion_atom_site_label_2
_geom_torsion_atom_site_label_3
_geom_torsion_atom_site_label_4
_geom_torsion
Fe1 P2 C13 C18 -101.1(5)
Fe1 P2 C13 C14 78.0(6)
Fe1 P2 C19 C20 -163.0(5)
Fe1 P2 C19 C24 20.6(7)
Fe1 P2 C27 C28 50.7(4)
Fe1 P4 C31 N1 67.1(5)
Fe1 P4 C28 C27 31.7(5)
Fe1 P4 C32 N2 -56.9(5)
Fe1 P3 C29 N1 -70.0(5)
Fe1 P3 C26 C25 26.3(5)
Fe1 P3 C30 N2 43.2(5)
Fe1 P1 C1 C6 -91.0(6)
Fe1 P1 C1 C2 83.0(5)
Fe1 P1 C25 C26 34.3(5)
Fe1 P1 C7 C12 -25.1(6)
Fe1 P1 C7 C8 158.1(4)
Fe1A P1A C1A C6A -78.3(6)
Fe1A P1A C1A C2A 100.6(5)
Fe1A P1A C7A C12A -19.7(7)
Fe1A P1A C7A C8A 165.3(4)
Fe1A P1A C25A C26A -48.8(4)
Fe1A P2A C13A C14A 94.1(6)
Fe1A P2A C13A C18A -83.4(6)
Fe1A P2A C27A C28A -34.0(5)
Fe1A P2A C19A C20A -155.1(4)
Fe1A P2A C19A C24A 30.1(6)
Fe1A P3A C30A N2A 57.2(5)
Fe1A P3A C29A N1A -67.6(5)
Fe1A P3A C26A C25A -30.4(5)
Fe1A P4A C31A N1A 70.4(5)
Fe1A P4A C28A C27A -25.8(5)
Fe1A P4A C32A N2A -43.1(5)
P1A C1A C6A C5A 179.0(6)
P1A C1A C2A C3A -178.8(5)
P1A C7A C12A C11A -176.4(5)
P1A C7A C8A C9A 178.7(6)
P2 C13 C18 C17 178.4(6)
P2 C13 C14 C15 -179.1(6)
P2 C19 C24 C23 175.8(5)
P4 C28 C27 P2 -52.2(5)
P3 C26 C25 P1 -38.8(6)
P2A C13A C14A C15A -177.2(6)
P2A C13A C18A C17A 177.7(5)
P2A C27A C28A P4A 38.3(6)
P2A C19A C24A C23A 177.0(5)
P1 C1 C2 C3 -177.7(6)
P1 C7 C8 C9 177.8(5)
P3A C26A C25A P1A 50.4(5)
C6 C1 C2 C3 -3.1(10)
N1 C33 C34 C35 -178.6(7)
N1 C33 C38 C37 179.3(6)
N1A C33A C38A C37A 178.7(7)
N1A C33A C34A C35A 179.7(6)
C13A P2A C27A C28A 94.1(5)
C13A P2A C19A C20A 69.6(6)
C13A P2A C19A C24A -105.2(5)
C13A C14A C15A C16A -0.1(11)
N2 C39 C44 C43 -178.0(7)
C1A P1A C7A C12A 121.9(6)
C1A P1A C7A C8A -53.1(6)
C1A P1A C25A C26A -177.4(4)
C1A C2A C3A C4A -0.4(11)
C13 P2 C19 C20 56.7(6)
C13 P2 C19 C24 -119.6(6)
C13 P2 C27 C28 178.4(4)
C13 C18 C17 C16 0.7(12)
C13 C14 C15 C16 0.8(11)
C18 C13 C14 C15 0.0(10)
C33 N1 C29 P3 -105.0(6)
C33 N1 C31 P4 104.3(6)
C14A C13A C18A C17A 0.1(10)
C33A N1A C31A P4A 104.7(6)
C33A N1A C29A P3A -104.0(6)
C42A C43A C44A C39A -2.1(11)
C36 C37 C38 C33 -0.9(11)
C36 C35 C34 C33 -0.6(12)
C30A P3A C29A N1A 59.2(5)
C30A P3A C26A C25A -154.2(4)
C30A N2A C39A C40A -6.5(9)
C30A N2A C39A C44A 172.0(6)
C30A N2A C32A P4A 9.8(8)
C41 C40 C39 N2 176.7(7)
C41 C40 C39 C44 -0.9(10)
C27A P2A C13A C14A -24.4(6)
C27A P2A C13A C18A 158.1(5)
C27A P2A C19A C20A -37.7(6)
C27A P2A C19A C24A 147.5(5)
C29 P3 C26 C25 155.9(4)
C29 P3 C30 N2 -86.4(5)
C29 N1 C33 C34 -29.0(9)
C29 N1 C33 C38 152.5(6)
C29 N1 C31 P4 -62.0(6)
C22 C23 C24 C19 0.3(10)
C26 P3 C29 N1 166.1(4)
C26 P3 C30 N2 167.0(5)
C43A C42A C41A C40A 0.4(11)
C43A C44A C39A N2A -177.0(6)
C43A C44A C39A C40A 1.5(10)
C31A P4A C28A C27A -155.2(4)
C31A P4A C32A N2A 86.1(5)
C31A N1A C33A C38A 28.0(9)
C31A N1A C33A C34A -152.9(6)
C31A N1A C29A P3A 62.2(6)
C16A C17A C18A C13A -0.4(11)
C31 P4 C28 C27 -96.5(4)
C31 P4 C32 N2 72.0(5)
C31 N1 C33 C34 165.7(6)
C31 N1 C33 C38 -12.7(9)
C31 N1 C29 P3 61.3(6)
C1 P1 C25 C26 -94.7(5)
C1 P1 C7 C12 111.1(5)
C1 P1 C7 C8 -65.7(6)
C1 C6 C5 C4 -3.9(11)
C39A N2A C30A P3A -176.3(4)
C39A N2A C32A P4A 169.4(5)
C39A C40A C41A C42A -0.9(11)
C28 P4 C31 N1 -168.0(4)
C28 P4 C32 N2 -179.8(5)
C4 C3 C2 C1 1.5(11)
C28A P4A C31A N1A -165.6(4)
C28A P4A C32A N2A -167.0(5)
C20A C19A C24A C23A 2.1(9)
C20 C19 C24 C23 -0.5(10)
C19 P2 C13 C18 41.9(6)
C19 P2 C13 C14 -139.0(6)
C19 P2 C27 C28 -80.9(4)
C19 C20 C21 C22 1.1(12)
C37A C36A C35A C34A -1.5(12)
C23 C22 C21 C20 -1.3(12)
C25 P1 C1 C6 27.6(7)
C25 P1 C1 C2 -158.4(5)
C25 P1 C7 C12 -142.0(5)
C25 P1 C7 C8 41.2(6)
C41A C40A C39A N2A 178.5(6)
C41A C40A C39A C44A -0.1(10)
C41A C42A C43A C44A 1.2(11)
C5A C4A C3A C2A 0.4(12)
C7A P1A C1A C6A 138.3(6)
C7A P1A C1A C2A -42.8(6)
C7A P1A C25A C26A 82.2(5)
C7A C12A C11A C10A -0.1(10)
C7A C8A C9A C10A -4.0(12)
C36A C37A C38A C33A 1.3(12)
C36A C35A C34A C33A 2.2(11)
C37 C36 C35 C34 0.6(12)
C4A C5A C6A C1A -0.1(12)
C35 C36 C37 C38 0.2(12)
C14 C13 C18 C17 -0.8(11)
C6A C1A C2A C3A 0.1(10)
C6A C5A C4A C3A -0.2(12)
C12A C7A C8A C9A 3.5(10)
C12A C11A C10A C9A -0.3(11)
C10 C11 C12 C7 -0.9(9)
C10 C9 C8 C7 0.8(11)
C38A C33A C34A C35A -1.1(10)
C38A C37A C36A C35A -0.2(12)
C21 C22 C23 C24 0.6(11)
C21 C20 C19 P2 -176.8(6)
C21 C20 C19 C24 -0.3(11)
C17A C16A C15A C14A -0.3(11)
C40 C41 C42 C43 -0.4(11)
C40 C39 C44 C43 -0.4(10)
C32 P4 C31 N1 -59.4(5)
C32 P4 C28 C27 155.6(4)
C32 N2 C39 C40 -172.2(6)
C32 N2 C39 C44 5.3(9)
C32 N2 C30 P3 -9.5(9)
C23A C22A C21A C20A 2.4(10)
C42 C43 C44 C39 1.4(11)
C42 C41 C40 C39 1.3(11)
C39 N2 C32 P4 176.8(5)
C39 N2 C30 P3 -170.0(5)
C34 C33 C38 C37 0.8(10)
C19A P2A C13A C14A -129.1(6)
C19A P2A C13A C18A 53.4(6)
C19A P2A C27A C28A -163.3(4)
C19A C20A C21A C22A -0.6(10)
C8A C7A C12A C11A -1.5(9)
C2A C1A C6A C5A 0.1(10)
C11A C10A C9A C8A 2.3(12)
C38 C33 C34 C35 -0.1(10)
C22A C23A C24A C19A -0.3(10)
C11 C10 C9 C8 -2.6(11)
C11 C12 C7 P1 -177.7(5)
C11 C12 C7 C8 -0.9(9)
C9 C10 C11 C12 2.7(10)
C12 C7 C8 C9 1.0(10)
C18A C13A C14A C15A 0.2(10)
C7 P1 C1 C6 131.8(6)
C7 P1 C1 C2 -54.2(6)
C7 P1 C25 C26 163.6(4)
C17 C16 C15 C14 -0.9(12)
C27 P2 C13 C18 144.1(5)
C27 P2 C13 C14 -36.8(6)
C27 P2 C19 C20 -48.8(6)
C27 P2 C19 C24 134.9(6)
C44 C43 C42 C41 -0.9(11)
C30 P3 C29 N1 57.4(5)
C30 P3 C26 C25 -101.0(5)
C30 N2 C32 P4 16.2(8)
C30 N2 C39 C40 -9.3(9)
C30 N2 C39 C44 168.1(6)
C34A C33A C38A C37A -0.6(11)
C29A P3A C30A N2A -71.9(5)
C29A P3A C26A C25A 97.7(5)
C29A N1A C33A C38A -167.1(6)
C29A N1A C33A C34A 12.1(9)
C29A N1A C31A P4A -61.4(6)
C24A C23A C22A C21A -2.0(10)
C32A P4A C31A N1A -57.2(5)
C32A P4A C28A C27A 101.8(5)
C32A N2A C30A P3A -16.7(8)
C32A N2A C39A C40A -168.5(6)
C32A N2A C39A C44A 10.0(9)
C26A P3A C30A N2A 179.8(5)
C26A P3A C29A N1A 167.7(4)
C21A C20A C19A P2A -176.5(5)
C21A C20A C19A C24A -1.6(10)
C3 C4 C5 C6 1.8(11)
C15 C16 C17 C18 0.1(12)
C25A P1A C1A C6A 36.7(6)
C25A P1A C1A C2A -144.4(5)
C25A P1A C7A C12A -133.7(6)
C25A P1A C7A C8A 51.3(6)
C15A C16A C17A C18A 0.5(11)
C5 C6 C1 P1 178.7(6)
C5 C6 C1 C2 4.6(11)
C5 C4 C3 C2 -0.8(11)

loop_
_twin_individual_id
_twin_individual_mass_fraction_refined
1 0.7362(12)
2 0.2638(12)
